data_7128195
loop_
_publ_author_name
'Whittaker, Jacob J.'
'Brock, Aidan J.'
'Grosjean, Arnaud'
'Pfrunder, Michael C.'
'McMurtrie, John C.'
'Clegg, Jack K.'

_publ_section_title
;
 Comment on &quot;Trimorphs of 4-bromophenyl 4-bromobenzoate. Elastic,
 brittle, plastic&quot; by S. Saha and G. R. Desiraju, <i>Chem.
 Commun.</i>, 2018, <b>54</b>, 6348.
;
_journal_issue 40
_journal_name_full 'Chemical communications (Cambridge, England)'
_journal_page_first 4974
_journal_page_last 4975
_journal_paper_doi 10.1039/d0cc07668f
_journal_volume 57
_journal_year 2021
_chemical_formula_moiety 'C13 H8 Br1.25 N0.75 O3.5'
_chemical_formula_sum 'C13 H8 Br1.25 N0.75 O3.5'
_chemical_formula_weight 330.59
_space_group_crystal_system orthorhombic
_space_group_IT_number 19
_space_group_name_Hall 'P 2ac 2ab'
_space_group_name_H-M_alt 'P 21 21 21'
_atom_sites_solution_hydrogens geom
_audit_creation_date 2018-06-28
_audit_creation_method
;
Olex2 1.2
(compiled 2018.05.29 svn.r3508 for OlexSys, GUI svn.r5506)
;
_audit_update_record
;
2018-11-29 deposited with the CCDC.	2021-03-31 downloaded from the CCDC.
;
_cell_angle_alpha 90
_cell_angle_beta 90
_cell_angle_gamma 90
_cell_formula_units_Z 4
_cell_length_a 3.8549(9)
_cell_length_b 11.732(2)
_cell_length_c 27.480(5)
_cell_measurement_reflns_used 3397
_cell_measurement_temperature 100(2)
_cell_measurement_theta_max 33.6
_cell_measurement_theta_min 2.3
_cell_volume 1242.8(4)
_computing_cell_refinement
;
CrystalClear-SM Expert 2.0 rc14 (Rigaku, 2009)
;
_computing_data_collection
;
CrystalClear-SM Expert 2.0 rc14 (Rigaku, 2009)
;
_computing_data_reduction
;
CrystalClear-SM Expert 2.0 rc14 (Rigaku, 2009)
;
_computing_molecular_graphics 'Olex2 (Dolomanov et al., 2009)'
_computing_publication_material 'Olex2 (Dolomanov et al., 2009)'
_computing_structure_refinement 'ShelXL (Sheldrick, 2015)'
_computing_structure_solution 'SHELXL-14 (Sheldrick, 2014)'
_diffrn_ambient_temperature 100.15
_diffrn_detector_area_resol_mean 13.6612
_diffrn_measured_fraction_theta_full 0.997
_diffrn_measured_fraction_theta_max 0.997
_diffrn_measurement_device
;
XtaLABmini: Fixed Chi 2 circle
;
_diffrn_measurement_device_type
;
Rigaku Mercury375R (2x2 bin mode)
;
_diffrn_measurement_method 'profile data from \w-scans'
_diffrn_radiation_type MoK\a
_diffrn_radiation_wavelength 0.71073
_diffrn_reflns_av_R_equivalents 0.1016
_diffrn_reflns_av_unetI/netI 0.0627
_diffrn_reflns_Laue_measured_fraction_full 0.997
_diffrn_reflns_Laue_measured_fraction_max 0.997
_diffrn_reflns_limit_h_max 4
_diffrn_reflns_limit_h_min -4
_diffrn_reflns_limit_k_max 14
_diffrn_reflns_limit_k_min -14
_diffrn_reflns_limit_l_max 33
_diffrn_reflns_limit_l_min -33
_diffrn_reflns_number 11527
_diffrn_reflns_point_group_measured_fraction_full 0.998
_diffrn_reflns_point_group_measured_fraction_max 0.998
_diffrn_reflns_theta_full 25.242
_diffrn_reflns_theta_max 25.998
_diffrn_reflns_theta_min 2.283
_exptl_absorpt_coefficient_mu 4.114
_exptl_absorpt_correction_T_max 1.000
_exptl_absorpt_correction_T_min 0.593
_exptl_absorpt_correction_type multi-scan
_exptl_absorpt_process_details 'Jacobson, R. (1998) Private communication'
_exptl_crystal_colour 'light yellow'
_exptl_crystal_colour_modifier light
_exptl_crystal_colour_primary yellow
_exptl_crystal_density_diffrn 1.767
_exptl_crystal_description Block
_exptl_crystal_F_000 652
_exptl_crystal_size_max 0.11
_exptl_crystal_size_mid 0.11
_exptl_crystal_size_min 0.1
_refine_diff_density_max 0.557
_refine_diff_density_min -0.446
_refine_diff_density_rms 0.075
_refine_ls_abs_structure_details
;
 Flack x determined using 792 quotients [(I+)-(I-)]/[(I+)+(I-)]
 (Parsons, Flack and Wagner, Acta Cryst. B69 (2013) 249-259).
;
_refine_ls_abs_structure_Flack 0.051(16)
_refine_ls_extinction_method none
_refine_ls_goodness_of_fit_ref 1.056
_refine_ls_hydrogen_treatment constr
_refine_ls_matrix_type full
_refine_ls_number_parameters 181
_refine_ls_number_reflns 2444
_refine_ls_number_restraints 0
_refine_ls_restrained_S_all 1.056
_refine_ls_R_factor_all 0.0508
_refine_ls_R_factor_gt 0.0455
_refine_ls_shift/su_max 0.000
_refine_ls_shift/su_mean 0.000
_refine_ls_structure_factor_coef Fsqd
_refine_ls_weighting_details 'w=1/[\s^2^(Fo^2^)+(0.0252P)^2^+1.1796P] where P=(Fo^2^+2Fc^2^)/3'
_refine_ls_weighting_scheme calc
_refine_ls_wR_factor_gt 0.0953
_refine_ls_wR_factor_ref 0.0979
_reflns_Friedel_coverage 0.641
_reflns_Friedel_fraction_full 1.000
_reflns_Friedel_fraction_max 1.000
_reflns_number_gt 2242
_reflns_number_total 2444
_reflns_threshold_expression 'I > 2\s(I)'
_cod_data_source_file d0cc07668f1.cif
_cod_data_source_block 1_form-iii
_cod_depositor_comments 'Adding full bibliography for 7128195.cif.'
_cod_original_formula_sum 'C13 H8 Br1.25 N0.75 O3.50'
_cod_database_code 7128195
_shelxl_version_number 2014/6
_shelx_space_group_comment
;
The symmetry employed for this shelxl refinement is uniquely defined
by the following loop, which should always be used as a source of
symmetry information in preference to the above space-group names.
They are only intended as comments.
;
_shelx_estimated_absorpt_t_max 0.684
_shelx_estimated_absorpt_t_min 0.660
_olex2_refinement_description
;
1. Fixed Uiso
 At 1.2 times of:
  All C(H) groups
2. Others
 Fixed Sof: N1(0.75) O3(0.75) O4(0.75) Br2(0.25)
3.a Aromatic/amide H refined with riding coordinates:
 C2(H2), C3(H3), C5(H5), C13(H13), C12(H12), C9(H9), C10(H10), C6(H6)
;
_olex2_submission_special_instructions 'No special instructions were received'

loop_
_space_group_symop_operation_xyz
'x, y, z'
'-x+1/2, -y, z+1/2'
'-x, y+1/2, -z+1/2'
'x+1/2, -y+1/2, -z'

loop_
_atom_site_label
_atom_site_type_symbol
_atom_site_fract_x
_atom_site_fract_y
_atom_site_fract_z
_atom_site_U_iso_or_equiv
_atom_site_adp_type
_atom_site_occupancy
_atom_site_site_symmetry_order
_atom_site_calc_flag
_atom_site_refinement_flags_posn
_atom_site_refinement_flags_adp
_atom_site_refinement_flags_occupancy
_atom_site_disorder_assembly
_atom_site_disorder_group
C2 C 0.545(2) 1.1989(5) 0.1463(2) 0.0379(16) Uani 1 1 d . . . . .
H2 H 0.5060 1.2741 0.1347 0.045 Uiso 1 1 calc R . . . .
C4 C 0.5057(18) 0.9956(5) 0.1365(2) 0.0315(13) Uani 1 1 d . . . . .
C3 C 0.451(2) 1.1047(5) 0.1187(2) 0.0383(15) Uani 1 1 d . . . . .
H3 H 0.3482 1.1151 0.0876 0.046 Uiso 1 1 calc R . . . .
C5 C 0.6555(19) 0.9797(6) 0.1816(3) 0.0366(17) Uani 1 1 d . . . . .
H5 H 0.6925 0.9047 0.1935 0.044 Uiso 1 1 calc R . . . .
C13 C 0.4555(17) 0.6725(5) 0.0550(2) 0.0342(14) Uani 1 1 d . . . . .
H13 H 0.5740 0.7271 0.0356 0.041 Uiso 1 1 calc R . . . .
C12 C 0.3560(16) 0.5694(5) 0.0354(3) 0.0357(15) Uani 1 1 d . . . . .
H12 H 0.4016 0.5528 0.0022 0.043 Uiso 1 1 calc R . . . .
C1 C 0.6960(18) 1.1799(6) 0.1911(2) 0.0353(16) Uani 1 1 d . . . . .
C9 C 0.2160(19) 0.6174(6) 0.1323(2) 0.0357(16) Uani 1 1 d . . . . .
H9 H 0.1695 0.6348 0.1654 0.043 Uiso 1 1 calc R . . . .
C10 C 0.1184(19) 0.5125(6) 0.1125(3) 0.0374(16) Uani 1 1 d . . . . .
H10 H 0.0043 0.4572 0.1320 0.045 Uiso 1 1 calc R . . . .
C8 C 0.3813(16) 0.6949(5) 0.1026(2) 0.0312(14) Uani 1 1 d . . . . .
C11 C 0.1895(17) 0.4903(5) 0.0644(2) 0.0301(14) Uani 1 1 d . . . . .
C7 C 0.3844(17) 0.8971(6) 0.1065(3) 0.0349(15) Uani 1 1 d . . . . .
C6 C 0.7521(19) 1.0727(6) 0.2096(2) 0.0370(17) Uani 1 1 d . . . . .
H6 H 0.8546 1.0626 0.2407 0.044 Uiso 1 1 calc R . . . .
O1 O 0.4901(14) 0.7973(3) 0.12547(15) 0.0382(11) Uani 1 1 d . . . . .
O2 O 0.2068(15) 0.9059(4) 0.07090(18) 0.0498(14) Uani 1 1 d . . . . .
Br1 Br 0.04400(17) 0.34946(6) 0.03680(3) 0.0409(2) Uani 1 1 d . . . . .
N1 N 0.813(10) 1.284(3) 0.2220(13) 0.050(8) Uani 0.75 1 d . . P A 1
O3 O 0.952(3) 1.2609(7) 0.2582(3) 0.071(3) Uani 0.75 1 d . . P A 1
O4 O 0.727(3) 1.3707(8) 0.2075(3) 0.064(3) Uani 0.75 1 d . . P A 1
Br2 Br 0.809(4) 1.3113(14) 0.2281(7) 0.054(2) Uani 0.25 1 d . . P A 2

loop_
_atom_site_aniso_label
_atom_site_aniso_U_11
_atom_site_aniso_U_22
_atom_site_aniso_U_33
_atom_site_aniso_U_23
_atom_site_aniso_U_13
_atom_site_aniso_U_12
C2 0.049(4) 0.029(3) 0.036(3) -0.002(3) 0.001(4) -0.002(4)
C4 0.034(3) 0.031(3) 0.030(3) 0.001(2) -0.001(3) 0.002(3)
C3 0.048(4) 0.036(3) 0.031(3) -0.001(3) -0.004(4) 0.004(3)
C5 0.045(4) 0.029(4) 0.035(4) 0.002(3) -0.003(3) 0.000(3)
C13 0.033(3) 0.030(3) 0.039(3) 0.004(3) 0.003(3) -0.002(3)
C12 0.037(3) 0.038(4) 0.032(3) -0.006(3) 0.006(3) 0.004(3)
C1 0.040(4) 0.036(4) 0.030(4) -0.010(3) 0.006(3) -0.006(3)
C9 0.049(4) 0.032(4) 0.026(3) 0.001(3) 0.003(3) 0.004(3)
C10 0.043(4) 0.032(3) 0.037(4) 0.001(3) 0.005(3) -0.003(3)
C8 0.034(4) 0.027(3) 0.032(3) -0.003(3) -0.007(3) 0.005(3)
C11 0.032(3) 0.024(3) 0.035(4) -0.003(3) 0.002(3) 0.005(3)
C7 0.038(4) 0.033(3) 0.034(3) 0.000(3) -0.001(3) -0.001(3)
C6 0.046(4) 0.040(4) 0.025(3) -0.001(3) -0.006(3) -0.006(3)
O1 0.052(3) 0.027(2) 0.036(2) 0.0004(17) -0.012(3) 0.002(2)
O2 0.068(4) 0.037(3) 0.044(3) -0.006(2) -0.025(3) 0.010(3)
Br1 0.0377(3) 0.0310(3) 0.0541(4) -0.0105(3) -0.0017(3) 0.0002(3)
N1 0.059(10) 0.055(18) 0.035(12) 0.002(11) 0.021(9) 0.001(11)
O3 0.118(8) 0.044(4) 0.051(5) -0.015(4) -0.009(6) -0.024(6)
O4 0.107(7) 0.038(5) 0.047(5) -0.007(4) -0.005(5) -0.014(5)
Br2 0.060(4) 0.050(5) 0.051(4) -0.018(3) 0.006(3) -0.010(3)

loop_
_atom_type_symbol
_atom_type_description
_atom_type_scat_dispersion_real
_atom_type_scat_dispersion_imag
_atom_type_scat_source
C C 0.0033 0.0016 'International Tables Vol C Tables 4.2.6.8 and 6.1.1.4'
H H 0.0000 0.0000 'International Tables Vol C Tables 4.2.6.8 and 6.1.1.4'
Br Br -0.2901 2.4595 'International Tables Vol C Tables 4.2.6.8 and 6.1.1.4'
N N 0.0061 0.0033 'International Tables Vol C Tables 4.2.6.8 and 6.1.1.4'
O O 0.0106 0.0060 'International Tables Vol C Tables 4.2.6.8 and 6.1.1.4'

loop_
_geom_angle_atom_site_label_1
_geom_angle_atom_site_label_2
_geom_angle_atom_site_label_3
_geom_angle
_geom_angle_site_symmetry_1
_geom_angle_site_symmetry_3
_geom_angle_publ_flag
C3 C2 H2 121.0 . . ?
C1 C2 H2 121.0 . . ?
C1 C2 C3 118.0(6) . . ?
C3 C4 C7 118.1(6) . . ?
C5 C4 C3 120.4(6) . . ?
C5 C4 C7 121.4(6) . . ?
C2 C3 H3 119.9 . . ?
C4 C3 C2 120.1(6) . . ?
C4 C3 H3 119.9 . . ?
C4 C5 H5 119.9 . . ?
C4 C5 C6 120.2(6) . . ?
C6 C5 H5 119.9 . . ?
C12 C13 H13 120.5 . . ?
C8 C13 H13 120.5 . . ?
C8 C13 C12 119.0(6) . . ?
C13 C12 H12 120.2 . . ?
C13 C12 C11 119.6(6) . . ?
C11 C12 H12 120.2 . . ?
C2 C1 N1 118.9(17) . . ?
C2 C1 Br2 116.3(8) . . ?
C6 C1 C2 122.9(6) . . ?
C6 C1 N1 118.2(17) . . ?
C6 C1 Br2 120.7(8) . . ?
C10 C9 H9 120.8 . . ?
C8 C9 H9 120.8 . . ?
C8 C9 C10 118.4(6) . . ?
C9 C10 H10 120.4 . . ?
C11 C10 C9 119.2(6) . . ?
C11 C10 H10 120.4 . . ?
C13 C8 C9 122.5(6) . . ?
C13 C8 O1 121.7(6) . . ?
C9 C8 O1 115.7(6) . . ?
C12 C11 Br1 119.4(5) . . ?
C10 C11 C12 121.3(6) . . ?
C10 C11 Br1 119.3(5) . . ?
O1 C7 C4 111.3(5) . . ?
O2 C7 C4 124.2(6) . . ?
O2 C7 O1 124.4(6) . . ?
C5 C6 H6 120.8 . . ?
C1 C6 C5 118.3(6) . . ?
C1 C6 H6 120.8 . . ?
C7 O1 C8 118.4(5) . . ?
O3 N1 C1 115(3) . . ?
O4 N1 C1 115(3) . . ?
O4 N1 O3 130(2) . . ?

loop_
_geom_bond_atom_site_label_1
_geom_bond_atom_site_label_2
_geom_bond_distance
_geom_bond_site_symmetry_2
_geom_bond_publ_flag
C2 H2 0.9500 . ?
C2 C3 1.387(9) . ?
C2 C1 1.382(9) . ?
C4 C3 1.387(9) . ?
C4 C5 1.381(9) . ?
C4 C7 1.496(9) . ?
C3 H3 0.9500 . ?
C5 H5 0.9500 . ?
C5 C6 1.385(9) . ?
C13 H13 0.9500 . ?
C13 C12 1.378(9) . ?
C13 C8 1.366(9) . ?
C12 H12 0.9500 . ?
C12 C11 1.381(9) . ?
C1 C6 1.373(10) . ?
C1 N1 1.55(3) . ?
C1 Br2 1.897(14) . ?
C9 H9 0.9500 . ?
C9 C10 1.397(9) . ?
C9 C8 1.377(9) . ?
C10 H10 0.9500 . ?
C10 C11 1.375(9) . ?
C8 O1 1.419(7) . ?
C11 Br1 1.902(6) . ?
C7 O1 1.345(8) . ?
C7 O2 1.198(8) . ?
C6 H6 0.9500 . ?
N1 O3 1.16(4) . ?
N1 O4 1.14(4) . ?

loop_
_geom_hbond_atom_site_label_D
_geom_hbond_atom_site_label_H
_geom_hbond_atom_site_label_A
_geom_hbond_distance_DH
_geom_hbond_distance_HA
_geom_hbond_distance_DA
_geom_hbond_angle_DHA
_geom_hbond_site_symmetry_A
C12 H12 O2 0.95 2.38 3.232(8) 149.5 4_565
C9 H9 O3 0.95 2.61 3.508(11) 157.9 3_645
C10 H10 O4 0.95 2.54 3.444(12) 158.1 1_445

loop_
_geom_torsion_atom_site_label_1
_geom_torsion_atom_site_label_2
_geom_torsion_atom_site_label_3
_geom_torsion_atom_site_label_4
_geom_torsion
_geom_torsion_site_symmetry_1
_geom_torsion_site_symmetry_2
_geom_torsion_site_symmetry_3
_geom_torsion_site_symmetry_4
_geom_torsion_publ_flag
C2 C1 C6 C5 0.7(12) . . . . ?
C2 C1 N1 O3 -177(2) . . . . ?
C2 C1 N1 O4 9(3) . . . . ?
C4 C5 C6 C1 -0.2(11) . . . . ?
C4 C7 O1 C8 176.8(6) . . . . ?
C3 C2 C1 C6 -0.9(12) . . . . ?
C3 C2 C1 N1 178.3(16) . . . . ?
C3 C2 C1 Br2 -178.4(8) . . . . ?
C3 C4 C5 C6 0.0(11) . . . . ?
C3 C4 C7 O1 172.9(6) . . . . ?
C3 C4 C7 O2 -9.2(11) . . . . ?
C5 C4 C3 C2 -0.3(11) . . . . ?
C5 C4 C7 O1 -9.7(9) . . . . ?
C5 C4 C7 O2 168.1(7) . . . . ?
C13 C12 C11 C10 0.4(10) . . . . ?
C13 C12 C11 Br1 178.7(5) . . . . ?
C13 C8 O1 C7 58.5(9) . . . . ?
C12 C13 C8 C9 1.3(10) . . . . ?
C12 C13 C8 O1 177.2(6) . . . . ?
C1 C2 C3 C4 0.7(11) . . . . ?
C9 C10 C11 C12 0.2(10) . . . . ?
C9 C10 C11 Br1 -178.0(5) . . . . ?
C9 C8 O1 C7 -125.3(7) . . . . ?
C10 C9 C8 C13 -0.6(10) . . . . ?
C10 C9 C8 O1 -176.8(6) . . . . ?
C8 C13 C12 C11 -1.2(10) . . . . ?
C8 C9 C10 C11 -0.1(10) . . . . ?
C7 C4 C3 C2 177.1(7) . . . . ?
C7 C4 C5 C6 -177.2(7) . . . . ?
C6 C1 N1 O3 3(3) . . . . ?
C6 C1 N1 O4 -172(2) . . . . ?
O2 C7 O1 C8 -1.0(10) . . . . ?
N1 C1 C6 C5 -178.5(16) . . . . ?
Br2 C1 C6 C5 178.1(8) . . . . ?
